data_4319564
loop_
_publ_author_name
'Rodrigue Lescou\"ezec'
'Francesc Lloret'
'Miguel Julve'
'Jacqueline Vaissermann'
'Michel Verdaguer'
'Rosa Llusar'
'Santiago Uriel'

_publ_contact_author
;
M. Julve, Departament de Quimica Inorganica, Facultat de Quimica de la 
Universitat de Valencia,
Dr. Moliner 50, 46100-Burjassot (Valencia), Spain.
;
_publ_contact_author_email ' miguel.julve@uv.es '
_publ_contact_author_fax ' 96 386 43 30 '
_publ_contact_author_phone ' 96 398 30 01 '
_publ_section_title
;
 [Fe(Phen)(CN)4]-: A Versatile Building Block for the Design of
 Heterometallic Systems. Crystal Structures and Magnetic Properties of
 PPh4[Fe(Phen)(CN)4].2H2O and [{Fe(Phen)(CN)4}2M(H2O)2].4H2O [Phen =
 1,10-Phenanthroline; M = Mn(II) and Zn(II)]
;
_journal_name_full 'Inorganic Chemistry'
_journal_page_first 2065
_journal_page_last 2072
_journal_paper_doi 10.1021/ic001241a
_journal_volume 40
_journal_year 2001
_chemical_compound_source
;
?
;
_chemical_formula_moiety ' C32 H20 Fe2 N12 O2 Zn1 , (H2 O)4 '
_chemical_formula_sum 'C32 H28 Fe2 N12 O6 Zn'
_chemical_formula_weight 853.72
_chemical_name_systematic
;
 ?
;
_space_group_IT_number 14
_symmetry_cell_setting monoclinic
_symmetry_space_group_name_Hall '-P 2yn'
_symmetry_space_group_name_H-M 'P 1 21/n 1'
_atom_sites_solution_hydrogens ' located on a difference Fourier map'
_atom_sites_solution_primary direct
_cell_angle_alpha 90
_cell_angle_beta 93.63(2)
_cell_angle_gamma 90
_cell_formula_units_Z 2
_cell_length_a 7.440(1)
_cell_length_b 15.569(3)
_cell_length_c 15.344(6)
_cell_measurement_reflns_used 25
_cell_measurement_temperature 295
_cell_measurement_theta_max 13.3
_cell_measurement_theta_min 12.9
_cell_volume 1773.8(8)
_computing_cell_refinement 'CAD-4 software (Enraf-Nonius, 1989)'
_computing_data_collection 'CAD-4 software (Enraf-Nonius, 1989)'
_computing_data_reduction
;
RC93 (Watkin, D.J., Prout, C.K., Lilley, P.M.deQ. 1994)
;
_computing_molecular_graphics
;
 CAMERON (Watkin, Prout & Pearce,  1996)
;
_computing_publication_material
;
CRYSTALS Issue 10 (Watkin, Prout, Carruthers & Betteridge, 1996)
;
_computing_structure_refinement
;
CRYSTALS Issue 10 (Watkin, Prout, Carruthers & Betteridge, 1996)
;
_diffrn_ambient_temperature 295
_diffrn_measurement_device '  Enraf-nonius CAD4 '
_diffrn_measurement_method 2\q/\w
_diffrn_radiation_monochromator ' graphite '
_diffrn_radiation_type 'Mo K\a'
_diffrn_radiation_wavelength 0.71069
_diffrn_reflns_av_R_equivalents 0.02
_diffrn_reflns_limit_h_max 9
_diffrn_reflns_limit_h_min 0
_diffrn_reflns_limit_k_max 20
_diffrn_reflns_limit_k_min 0
_diffrn_reflns_limit_l_max 20
_diffrn_reflns_limit_l_min -20
_diffrn_reflns_number 4783
_diffrn_reflns_theta_max 28
_diffrn_reflns_theta_min 1
_diffrn_standards_decay_% 4.62
_diffrn_standards_interval_time 3600s
_diffrn_standards_number 2
_exptl_absorpt_coefficient_mu 1.55
_exptl_absorpt_correction_T_max 1.00
_exptl_absorpt_correction_T_min 0.76
_exptl_absorpt_correction_type DIFABS
_exptl_absorpt_process_details 'refined from delta-F'
_exptl_crystal_colour ' orange '
_exptl_crystal_density_diffrn 1.60
_exptl_crystal_description ' parallelepiped '
_exptl_crystal_F_000 870
_exptl_crystal_size_max 0.6
_exptl_crystal_size_mid 0.5
_exptl_crystal_size_min 0.2
_refine_diff_density_max 0.64
_refine_diff_density_min -0.77
_refine_ls_extinction_coef 6.8(89)
_refine_ls_extinction_method 'Larson 1970 Crystallographic Computing eq 22'
_refine_ls_goodness_of_fit_obs 1.0180
_refine_ls_hydrogen_treatment
;
only one overall isotropic thermal parameter refined
;
_refine_ls_matrix_type full
_refine_ls_number_parameters 243
_refine_ls_number_reflns 2801
_refine_ls_R_factor_obs 0.0492
_refine_ls_shift/esd_max 1.015372
_refine_ls_structure_factor_coef F
_refine_ls_weighting_scheme
;
 Chebychev polynomial (Carruthers & Watkin, 1979)
;
_refine_ls_wR_factor_obs 0.0608
_reflns_number_observed 2801
_reflns_number_total 4257
_reflns_observed_criterion >3.00\s(I)
_cod_data_source_file ic001241a_3.cif
_cod_data_source_block COMPOUND3
_cod_depositor_comments
;
The following automatic conversions were performed:

'_symmetry_cell_setting' value 'Monoclinic ' changed to 'monoclinic'
according to the built-in table from CIF Core dictionary named
'cif_core.dic' version 2.4.1 from
2010-06-29.

'_refine_ls_matrix_type' value ' full ' changed to
'full' according to the built-in table from CIF Core dictionary named
'cif_core.dic' version 2.4.1 from 2010-06-29.

Automatic conversion script
Id: cif_fix_values 1646 2011-03-28 12:23:43Z adriana 

The following automatic conversions were performed:

'_atom_sites_solution_primary' value 'direct methods' was changed to
'direct'.

Automatic conversion script
Id: cif_fix_values 6452 2018-10-05 10:23:21Z andrius 
;
_cod_original_cell_volume 1773.7(9)
_cod_original_sg_symbol_H-M 'P 1 21/n 1 '
_cod_original_formula_sum ' C32 H28 Fe2 N12 O6 Zn1'
_cod_database_code 4319564

loop_
_symmetry_equiv_pos_as_xyz
x,y,z
-x,-y,-z
-x+1/2,y+1/2,-z+1/2
x+1/2,-y+1/2,z+1/2

loop_
_atom_site_aniso_label
_atom_site_aniso_U_11
_atom_site_aniso_U_22
_atom_site_aniso_U_33
_atom_site_aniso_U_23
_atom_site_aniso_U_13
_atom_site_aniso_U_12
ZN1 0.0250(3) 0.0274(3) 0.0257(3) 0.0020(2) 0.0016(2) 0.0019(2)
FE1 0.0237(3) 0.0223(3) 0.0234(2) 0.0027(2) 0.0032(2) 0.0014(2)
O1 0.051(2) 0.033(1) 0.041(2) -0.007(1) 0.007(1) -0.003(1)
O2 0.084(3) 0.053(2) 0.064(2) -0.005(2) 0.012(2) 0.015(2)
O3 0.086(3) 0.051(2) 0.048(2) -0.006(2) -0.001(2) -0.010(2)
N1 0.034(2) 0.044(2) 0.033(2) 0.004(1) 0.004(1) -0.000(1)
N2 0.030(2) 0.042(2) 0.035(2) 0.008(1) -0.003(1) 0.009(1)
N3 0.048(2) 0.053(2) 0.049(2) -0.002(2) -0.010(2) 0.013(2)
N4 0.065(3) 0.036(2) 0.054(2) -0.015(2) 0.021(2) -0.007(2)
N5 0.023(1) 0.027(1) 0.030(1) 0.002(1) 0.003(1) -0.000(1)
N6 0.030(1) 0.026(1) 0.032(1) 0.004(1) 0.002(1) 0.001(1)
C1 0.026(2) 0.029(2) 0.031(2) 0.001(1) 0.004(1) -0.001(1)
C2 0.031(2) 0.025(2) 0.029(2) 0.001(1) 0.006(2) -0.002(1)
C3 0.027(2) 0.022(2) 0.035(2) 0.000(1) 0.001(1) 0.003(1)
C4 0.035(2) 0.032(2) 0.028(2) 0.001(1) 0.005(1) 0.001(2)
C11 0.037(2) 0.031(2) 0.037(2) 0.009(2) 0.006(2) 0.001(2)
C12 0.038(2) 0.042(2) 0.048(2) 0.015(2) 0.012(2) -0.004(2)
C13 0.037(2) 0.059(3) 0.033(2) 0.011(2) 0.012(2) 0.001(2)
C14 0.029(2) 0.053(2) 0.027(2) -0.002(2) 0.004(1) 0.005(2)
C15 0.029(2) 0.029(2) 0.024(2) -0.000(1) 0.002(1) 0.002(1)
C16 0.023(2) 0.030(2) 0.031(2) -0.001(1) -0.003(1) 0.002(1)
C17 0.038(2) 0.031(2) 0.040(2) -0.010(2) -0.006(2) 0.005(2)
C18 0.051(3) 0.031(2) 0.064(3) -0.012(2) -0.004(2) 0.005(2)
C19 0.049(3) 0.023(2) 0.073(3) 0.004(2) -0.004(2) -0.006(2)
C20 0.042(2) 0.028(2) 0.048(2) 0.009(2) 0.005(2) 0.002(2)
C21 0.043(2) 0.060(3) 0.032(2) -0.011(2) 0.008(2) 0.005(2)
C22 0.043(2) 0.055(3) 0.047(3) -0.020(2) 0.001(2) 0.016(2)

loop_
_atom_site_label
_atom_site_fract_x
_atom_site_fract_y
_atom_site_fract_z
_atom_site_U_iso_or_equiv
_atom_site_occupancy
_atom_site_thermal_displace_type
ZN1 0.0000 0.5000 0.0000 0.0259 1.0000 Uani
FE1 0.47794(7) 0.60332(3) -0.20854(3) 0.0229 1.0000 Uani
O1 -0.0017(4) 0.6030(2) 0.0888(2) 0.0407 1.0000 Uani
O2 -0.3100(6) 0.7098(3) 0.0573(3) 0.0637 1.0000 Uani
O3 0.0057(6) 0.5528(3) 0.2592(2) 0.0587 1.0000 Uani
N1 0.2252(5) 0.5549(2) -0.0660(2) 0.0366 1.0000 Uani
N2 0.8147(5) 0.5646(2) -0.0870(2) 0.0338 1.0000 Uani
N3 0.1349(6) 0.6318(3) -0.3285(3) 0.0479 1.0000 Uani
N4 0.4771(6) 0.7890(2) -0.1446(3) 0.0464 1.0000 Uani
N5 0.6139(4) 0.6334(2) -0.3123(2) 0.0263 1.0000 Uani
N6 0.5019(4) 0.4851(2) -0.2561(2) 0.0290 1.0000 Uani
C1 0.3261(5) 0.5726(2) -0.1166(2) 0.0283 1.0000 Uani
C2 0.6938(5) 0.5818(2) -0.1320(2) 0.0278 1.0000 Uani
C3 0.2589(5) 0.6213(2) -0.2829(2) 0.0273 1.0000 Uani
C4 0.4735(5) 0.7189(3) -0.1670(2) 0.0312 1.0000 Uani
C11 0.6598(6) 0.7104(3) -0.3405(3) 0.0341 1.0000 Uani
C12 0.7385(6) 0.7222(3) -0.4203(3) 0.0395 1.0000 Uani
C13 0.7733(6) 0.6525(3) -0.4701(3) 0.0391 1.0000 Uani
C14 0.7264(5) 0.5706(3) -0.4430(3) 0.0346 1.0000 Uani
C15 0.6441(5) 0.5639(2) -0.3631(2) 0.0271 1.0000 Uani
C16 0.5850(5) 0.4839(2) -0.3327(2) 0.0279 1.0000 Uani
C17 0.6127(6) 0.4088(3) -0.3807(3) 0.0349 1.0000 Uani
C18 0.5528(7) 0.3317(3) -0.3451(3) 0.0450 1.0000 Uani
C19 0.4732(7) 0.3334(3) -0.2670(4) 0.0430 1.0000 Uani
C20 0.4471(6) 0.4113(3) -0.2246(3) 0.0377 1.0000 Uani
C21 0.7542(6) 0.4922(3) -0.4899(3) 0.0420 1.0000 Uani
C22 0.6992(7) 0.4165(3) -0.4608(3) 0.0439 1.0000 Uani
H1 -0.0208 0.5877 0.1398 0.075(5) 1.0000 Uiso
H2 -0.0888 0.6379 0.0848 0.075(5) 1.0000 Uiso
H3 -0.3392 0.7623 0.0825 0.075(5) 1.0000 Uiso
H4 -0.2246 0.7325 0.0196 0.075(5) 1.0000 Uiso
H5 -0.0283 0.5046 0.2917 0.075(5) 1.0000 Uiso
H6 -0.0471 0.5906 0.2942 0.075(5) 1.0000 Uiso
H11 0.6271 0.7638 -0.3133 0.075(5) 1.0000 Uiso
H12 0.7471 0.7825 -0.4483 0.075(5) 1.0000 Uiso
H13 0.8333 0.6542 -0.5250 0.075(5) 1.0000 Uiso
H18 0.5689 0.2759 -0.3767 0.075(5) 1.0000 Uiso
H19 0.4092 0.2740 -0.2542 0.075(5) 1.0000 Uiso
H20 0.3754 0.4202 -0.1663 0.075(5) 1.0000 Uiso
H21 0.8054 0.4977 -0.5494 0.075(5) 1.0000 Uiso
H22 0.7346 0.3633 -0.4963 0.075(5) 1.0000 Uiso

loop_
_atom_type_symbol
_atom_type_scat_dispersion_real
_atom_type_scat_dispersion_imag
_atom_type_scat_Cromer_Mann_a1
_atom_type_scat_Cromer_Mann_b1
_atom_type_scat_Cromer_Mann_a2
_atom_type_scat_Cromer_Mann_b2
_atom_type_scat_Cromer_Mann_a3
_atom_type_scat_Cromer_Mann_b3
_atom_type_scat_Cromer_Mann_a4
_atom_type_scat_Cromer_Mann_b4
_atom_type_scat_Cromer_Mann_c
_atom_type_scat_source
'C   ' 0.0020 0.0020 2.3100 20.8439 1.0200 10.2075 1.5886 0.5687 0.8650 51.6512 0.2156 International_Tables_Vol_IV_Table_2.2B
'H   ' 0.0000 0.0000 0.4930 10.5109 0.3229 26.1257 0.1402 3.1424 0.0408 57.7997 0.0030 International_Tables_Vol_IV_Table_2.2B
'N   ' 0.0040 0.0030 12.2126 0.0057 3.1322 9.8933 2.0125 28.9975 1.1663 0.5826 -11.5290 International_Tables_Vol_IV_Table_2.2B
'O   ' 0.0080 0.0060 3.0485 13.2771 2.2868 5.7011 1.5463 0.3239 0.8670 32.9089 0.2508 International_Tables_Vol_IV_Table_2.2B
'Fe  ' 0.3010 0.8450 11.7695 4.7611 7.3573 0.3072 3.5222 15.3535 2.3045 76.8805 1.0369 International_Tables_Vol_IV_Table_2.2B
'Zn  ' 0.2220 1.4310 14.0743 3.2655 7.0318 0.2333 5.1652 10.3163 2.4100 58.7097 1.3041 International_Tables_Vol_IV_Table_2.2B

loop_
_geom_angle_atom_site_label_1
_geom_angle_site_symmetry_1
_geom_angle_atom_site_label_2
_geom_angle_site_symmetry_2
_geom_angle_atom_site_label_3
_geom_angle_site_symmetry_3
_geom_angle
_geom_angle_publ_flag
O1 . ZN1 . O1 2_565 179.99 no
O1 . ZN1 . N1 . 92.2(1) no
O1 2_565 ZN1 . N1 . 87.8(1) no
O1 . ZN1 . N1 2_565 87.8(1) no
O1 2_565 ZN1 . N1 2_565 92.2(1) no
N1 . ZN1 . N1 2_565 179.99 no
O1 . ZN1 . N2 1_455 90.9(1) no
O1 2_565 ZN1 . N2 1_455 89.1(1) no
N1 . ZN1 . N2 1_455 90.6(1) no
N1 2_565 ZN1 . N2 1_455 89.4(1) no
O1 . ZN1 . N2 2_665 89.1(1) no
O1 2_565 ZN1 . N2 2_665 90.9(1) no
N1 . ZN1 . N2 2_665 89.4(1) no
N1 2_565 ZN1 . N2 2_665 90.6(1) no
N2 1_455 ZN1 . N2 2_665 179.99 no
N5 . FE1 . N6 . 82.1(1) no
N5 . FE1 . C1 . 174.2(1) no
N6 . FE1 . C1 . 96.3(1) no
N5 . FE1 . C2 . 94.6(1) no
N6 . FE1 . C2 . 88.4(1) no
C1 . FE1 . C2 . 90.9(2) no
N5 . FE1 . C3 . 86.9(1) no
N6 . FE1 . C3 . 90.5(1) no
C1 . FE1 . C3 . 87.6(2) no
C2 . FE1 . C3 . 178.0(1) no
N5 . FE1 . C4 . 93.8(1) no
N6 . FE1 . C4 . 175.3(1) no
C1 . FE1 . C4 . 88.0(2) no
C2 . FE1 . C4 . 89.6(2) no
C3 . FE1 . C4 . 91.6(2) no
ZN1 . O1 . H1 . 113.3(2) no
ZN1 . O1 . H2 . 118.6(3) no
H1 . O1 . H2 . 94.4(3) no
H3 . O2 . H4 . 96.2(4) no
H5 . O3 . H6 . 93.6(4) no
ZN1 . N1 . C1 . 163.9(3) no
ZN1 1_655 N2 . C2 . 163.9(3) no
FE1 . N5 . C11 . 128.7(3) no
FE1 . N5 . C15 . 112.4(2) no
C11 . N5 . C15 . 118.5(3) no
FE1 . N6 . C16 . 112.6(2) no
FE1 . N6 . C20 . 129.2(3) no
C16 . N6 . C20 . 118.2(3) no
FE1 . C1 . N1 . 175.1(3) no
FE1 . C2 . N2 . 175.9(3) no
FE1 . C3 . N3 . 177.7(4) no
FE1 . C4 . N4 . 176.8(4) no
N5 . C11 . C12 . 122.2(4) no
N5 . C11 . H11 . 124.0(4) no
C12 . C11 . H11 . 113.2(4) no
C11 . C12 . C13 . 119.4(4) no
C11 . C12 . H12 . 121.4(4) no
C13 . C12 . H12 . 118.0(4) no
C12 . C13 . C14 . 120.1(4) no
C12 . C13 . H13 . 125.1(5) no
C14 . C13 . H13 . 114.7(5) no
C13 . C14 . C15 . 117.3(4) no
C13 . C14 . C21 . 125.6(4) no
C15 . C14 . C21 . 117.1(4) no
N5 . C15 . C14 . 122.4(4) no
N5 . C15 . C16 . 116.5(3) no
C14 . C15 . C16 . 121.0(4) no
N6 . C16 . C15 . 116.2(3) no
N6 . C16 . C17 . 123.6(4) no
C15 . C16 . C17 . 120.2(3) no
C16 . C17 . C18 . 116.6(4) no
C16 . C17 . C22 . 118.0(4) no
C18 . C17 . C22 . 125.4(4) no
C17 . C18 . C19 . 119.4(4) no
C17 . C18 . H18 . 120.0(5) no
C19 . C18 . H18 . 120.6(5) no
C18 . C19 . C20 . 120.3(4) no
C18 . C19 . H19 . 111.7(5) no
C20 . C19 . H19 . 126.3(5) no
N6 . C20 . C19 . 122.0(4) no
N6 . C20 . H20 . 111.9(4) no
C19 . C20 . H20 . 126.0(4) no
C14 . C21 . C22 . 121.7(4) no
C14 . C21 . H21 . 116.9(5) no
C22 . C21 . H21 . 121.0(5) no
C17 . C22 . C21 . 121.8(4) no
C17 . C22 . H22 . 122.0(5) no
C21 . C22 . H22 . 116.0(5) no

loop_
_geom_bond_atom_site_label_1
_geom_bond_site_symmetry_1
_geom_bond_atom_site_label_2
_geom_bond_site_symmetry_2
_geom_bond_distance
_geom_bond_publ_flag
ZN1 . O1 . 2.105(3) yes
ZN1 . O1 2_565 2.105(3) yes
ZN1 . N1 . 2.186(3) yes
ZN1 . N1 2_565 2.186(3) yes
ZN1 . N2 1_455 2.112(3) yes
ZN1 . N2 2_665 2.112(3) yes
FE1 . N5 . 1.995(3) yes
FE1 . N6 . 1.992(3) yes
FE1 . C1 . 1.923(4) yes
FE1 . C2 . 1.957(4) yes
FE1 . C3 . 1.949(4) yes
FE1 . C4 . 1.910(4) yes
O1 . H1 . 0.839(3) no
O1 . H2 . 0.844(3) no
O2 . H3 . 0.936(4) no
O2 . H4 . 0.954(4) no
O3 . H5 . 0.944(4) no
O3 . H6 . 0.902(4) no
N1 . C1 . 1.147(5) yes
N2 . C2 . 1.131(5) yes
N3 . C3 . 1.134(5) yes
N4 . C4 . 1.145(5) yes
N5 . C11 . 1.327(5) yes
N5 . C15 . 1.361(5) yes
N6 . C16 . 1.363(5) yes
N6 . C20 . 1.321(5) yes
C11 . C12 . 1.403(5) yes
C11 . H11 . 0.968(4) no
C12 . C13 . 1.361(7) yes
C12 . H12 . 1.036(4) no
C13 . C14 . 1.392(7) yes
C13 . H13 . 0.979(4) no
C14 . C15 . 1.409(5) yes
C14 . C21 . 1.439(6) yes
C15 . C16 . 1.410(5) yes
C16 . C17 . 1.405(5) yes
C17 . C18 . 1.402(7) yes
C17 . C22 . 1.428(7) yes
C18 . C19 . 1.370(8) yes
C18 . H18 . 1.007(4) no
C19 . C20 . 1.397(6) yes
C19 . H19 . 1.063(4) no
C20 . H20 . 1.079(4) no
C21 . C22 . 1.335(8) yes
C21 . H21 . 1.014(4) no
C22 . H22 . 1.034(4) no
